data_4126796
loop_
_publ_author_name
'Okumura, Mikiko'
'Shved, Alexander S.'
'Sarlah, David'

_publ_section_title
;
 Palladium-Catalyzed Dearomative syn-1,4-Carboamination.
;
_journal_name_full 'Journal of the American Chemical Society'
_journal_paper_doi 10.1021/jacs.7b11663
_journal_year 2017
_chemical_formula_moiety 'C23 H23 N3 O4'
_chemical_formula_sum 'C23 H23 N3 O4'
_chemical_formula_weight 405.44
_space_group_crystal_system monoclinic
_space_group_IT_number 15
_space_group_name_Hall '-C 2yc'
_space_group_name_H-M_alt 'C 1 2/c 1'
_symmetry_space_group_name_Hall '-C 2yc'
_symmetry_space_group_name_H-M 'C 1 2/c 1'
_atom_sites_solution_hydrogens mixed
_atom_sites_solution_primary dual
_audit_creation_date 2017-10-20
_audit_creation_method
;
Olex2 1.2
(compiled 2017.03.28 svn.r3405 for OlexSys, GUI svn.r5335)
;
_cell_angle_alpha 90
_cell_angle_beta 116.8920(10)
_cell_angle_gamma 90
_cell_formula_units_Z 8
_cell_length_a 27.2520(6)
_cell_length_b 9.6333(2)
_cell_length_c 16.9545(4)
_cell_measurement_reflns_used 17527
_cell_measurement_temperature 100
_cell_measurement_theta_max 28.27
_cell_measurement_theta_min 2.27
_cell_volume 3969.68(16)
_computing_cell_refinement 'SAINT v8.34A (Bruker, 2013)'
_computing_data_reduction 'SAINT v8.34A (Bruker, 2013)'
_computing_molecular_graphics 'Olex2 (Dolomanov et al., 2009)'
_computing_publication_material 'Olex2 (Dolomanov et al., 2009)'
_computing_structure_refinement 'XL (Sheldrick, 2008)'
_computing_structure_solution 'XT (Sheldrick, 2015)'
_diffrn_ambient_temperature 100.15
_diffrn_detector 'Bruker APEXII CCD area detector'
_diffrn_detector_type 'CCD area detector'
_diffrn_measured_fraction_theta_full 0.999
_diffrn_measured_fraction_theta_max 0.998
_diffrn_measurement_device 'kappa diffractometer'
_diffrn_measurement_device_type Mo_ApexII
_diffrn_measurement_method '\f and \w scans'
_diffrn_radiation_monochromator graphite
_diffrn_radiation_probe x-ray
_diffrn_radiation_type MoK\a
_diffrn_radiation_wavelength 0.71073
_diffrn_reflns_av_R_equivalents 0.0445
_diffrn_reflns_av_unetI/netI 0.0200
_diffrn_reflns_Laue_measured_fraction_full 0.999
_diffrn_reflns_Laue_measured_fraction_max 0.998
_diffrn_reflns_limit_h_max 36
_diffrn_reflns_limit_h_min -36
_diffrn_reflns_limit_k_max 12
_diffrn_reflns_limit_k_min -12
_diffrn_reflns_limit_l_max 22
_diffrn_reflns_limit_l_min -22
_diffrn_reflns_number 57205
_diffrn_reflns_point_group_measured_fraction_full 0.999
_diffrn_reflns_point_group_measured_fraction_max 0.998
_diffrn_reflns_theta_full 25.242
_diffrn_reflns_theta_max 28.338
_diffrn_reflns_theta_min 2.446
_diffrn_source 'fine-focus sealed X-ray tube'
_diffrn_source_target Mo
_diffrn_source_type 'Siemens fine-focus sealed tube'
_diffrn_standards_number 0
_exptl_absorpt_coefficient_mu 0.094
_exptl_absorpt_correction_T_max 0.7457
_exptl_absorpt_correction_T_min 0.6926
_exptl_absorpt_correction_type empirical
_exptl_absorpt_process_details
'SADABS-2014/4 (Bruker,2014/4) was used for absorption correction. wR2(int) was 0.0613 before and 0.0575 after correction. The Ratio of minimum to maximum transmission is 0.9288. The \l/2 correction factor is 0.00150.'
_exptl_crystal_colour colourless
_exptl_crystal_colour_primary colourless
_exptl_crystal_density_diffrn 1.357
_exptl_crystal_description prism
_exptl_crystal_F_000 1712
_exptl_crystal_recrystallization_method 'recrystalized from ethyl acetate/hexane mixture.'
_exptl_crystal_size_max 0.302
_exptl_crystal_size_mid 0.222
_exptl_crystal_size_min 0.182
_refine_diff_density_max 0.480
_refine_diff_density_min -0.339
_refine_diff_density_rms 0.045
_refine_ls_extinction_method none
_refine_ls_goodness_of_fit_ref 1.046
_refine_ls_hydrogen_treatment mixed
_refine_ls_matrix_type full
_refine_ls_number_parameters 292
_refine_ls_number_reflns 4947
_refine_ls_number_restraints 0
_refine_ls_restrained_S_all 1.046
_refine_ls_R_factor_all 0.0445
_refine_ls_R_factor_gt 0.0378
_refine_ls_shift/su_max 0.001
_refine_ls_shift/su_mean 0.000
_refine_ls_structure_factor_coef Fsqd
_refine_ls_weighting_details 'w=1/[\s^2^(Fo^2^)+(0.0459P)^2^+3.6804P] where P=(Fo^2^+2Fc^2^)/3'
_refine_ls_weighting_scheme calc
_refine_ls_wR_factor_gt 0.0950
_refine_ls_wR_factor_ref 0.1005
_reflns_Friedel_coverage 0.000
_reflns_number_gt 4281
_reflns_number_total 4947
_reflns_threshold_expression 'I > 2\s(I)'
_cod_data_source_file ja7b11663_si_007.cif
_cod_data_source_block dm38j_0m
_cod_database_code 4126796
_shelx_shelxl_version_number 2014/7
_shelx_space_group_comment
;
The symmetry employed for this shelxl refinement is uniquely defined
by the following loop, which should always be used as a source of
symmetry information in preference to the above space-group names.
They are only intended as comments.
;
_shelx_estimated_absorpt_t_max 0.983
_shelx_estimated_absorpt_t_min 0.972
_olex2_refinement_description
;
1. Fixed Uiso
 At 1.2 times of:
  All C(H) groups
 At 1.5 times of:
  All C(H,H) groups, All C(H,H,H) groups, All N(H) groups
2.a Ternary CH refined with riding coordinates:
 C1(H1), C8(H8), C14(H14)
2.b Secondary CH2 refined with riding coordinates:
 C22(H22A,H22B)
2.c Aromatic/amide H refined with riding coordinates:
 C3(H3), C4(H4), C5(H5), C6(H6), C9(H9), C10(H10), C17(H17), C18(H18),
 C19(H19), C20(H20), C21(H21)
2.d Idealised Me refined as rotating group:
 C13(H13A,H13B,H13C), C23(H23A,H23B,H23C)
;
_olex2_exptl_crystal_mounting_method 'the crystal was mounted on a loop with spindle axis of 3 -5 1.'
_olex2_submission_original_sample_id naphthalene_PhCH2CO2Et
_olex2_submission_special_instructions 'No special instructions were received'

loop_
_space_group_symop_operation_xyz
'x, y, z'
'-x, y, -z+1/2'
'x+1/2, y+1/2, z'
'-x+1/2, y+1/2, -z+1/2'
'-x, -y, -z'
'x, -y, z-1/2'
'-x+1/2, -y+1/2, -z'
'x+1/2, -y+1/2, z-1/2'

loop_
_atom_site_label
_atom_site_type_symbol
_atom_site_fract_x
_atom_site_fract_y
_atom_site_fract_z
_atom_site_U_iso_or_equiv
_atom_site_adp_type
_atom_site_occupancy
_atom_site_site_symmetry_order
_atom_site_calc_flag
_atom_site_refinement_flags_posn
O1 O 0.52744(3) 1.14433(8) 0.42006(6) 0.01997(18) Uani 1 1 d .
O2 O 0.64962(4) 0.97566(9) 0.32563(6) 0.0252(2) Uani 1 1 d .
O3 O 0.67905(4) 0.65504(9) 0.49152(7) 0.0311(2) Uani 1 1 d .
O4 O 0.66096(4) 0.47549(12) 0.39850(6) 0.0307(2) Uani 1 1 d .
N1 N 0.58601(4) 0.95329(10) 0.46022(6) 0.01487(19) Uani 1 1 d .
N2 N 0.61726(4) 0.89295(10) 0.42185(7) 0.01691(19) Uani 1 1 d .
H2 H 0.6435(6) 0.8331(17) 0.4541(10) 0.025 Uiso 1 1 d R
N3 N 0.58526(4) 1.09141(10) 0.35635(6) 0.0168(2) Uani 1 1 d .
C1 C 0.55850(4) 0.85687(11) 0.49548(7) 0.0141(2) Uani 1 1 d .
H1 H 0.5327 0.9126 0.5099 0.019(3) Uiso 1 1 calc R
C2 C 0.52485(4) 0.74861(11) 0.42765(7) 0.0136(2) Uani 1 1 d .
C3 C 0.47892(4) 0.79318(12) 0.35105(7) 0.0167(2) Uani 1 1 d .
H3 H 0.4706 0.8894 0.3424 0.020(3) Uiso 1 1 calc R
C4 C 0.44555(4) 0.69917(12) 0.28797(7) 0.0184(2) Uani 1 1 d .
H4 H 0.4150 0.7306 0.2358 0.026(4) Uiso 1 1 calc R
C5 C 0.45716(4) 0.55827(12) 0.30159(7) 0.0171(2) Uani 1 1 d .
H5 H 0.4340 0.4929 0.2591 0.021(4) Uiso 1 1 calc R
C6 C 0.50242(4) 0.51270(12) 0.37706(7) 0.0154(2) Uani 1 1 d .
H6 H 0.5098 0.4161 0.3860 0.019(3) Uiso 1 1 calc R
C7 C 0.53740(4) 0.60733(11) 0.44030(7) 0.0131(2) Uani 1 1 d .
C8 C 0.58549(4) 0.55184(11) 0.52318(7) 0.0135(2) Uani 1 1 d .
H8 H 0.5689 0.4869 0.5506 0.016(3) Uiso 1 1 calc R
C9 C 0.61388(4) 0.66188(12) 0.59134(7) 0.0163(2) Uani 1 1 d .
H9 H 0.6430 0.6336 0.6463 0.021(4) Uiso 1 1 calc R
C10 C 0.60130(4) 0.79572(12) 0.58035(7) 0.0165(2) Uani 1 1 d .
H10 H 0.6204 0.8564 0.6289 0.025(4) Uiso 1 1 calc R
C11 C 0.56183(4) 1.07141(11) 0.41298(7) 0.0149(2) Uani 1 1 d .
C12 C 0.62123(4) 0.98445(12) 0.36396(8) 0.0174(2) Uani 1 1 d .
C13 C 0.57522(5) 1.20839(13) 0.29704(8) 0.0225(2) Uani 1 1 d .
H13A H 0.5564 1.1761 0.2356 0.034 Uiso 1 1 calc GR
H13B H 0.6103 1.2513 0.3081 0.034 Uiso 1 1 calc GR
H13C H 0.5521 1.2768 0.3073 0.032(4) Uiso 1 1 calc GR
C14 C 0.62574(4) 0.46127(11) 0.50194(7) 0.0139(2) Uani 1 1 d .
H14 H 0.6029 0.3916 0.4563 0.016(3) Uiso 1 1 calc R
C15 C 0.65724(4) 0.54366(12) 0.46379(8) 0.0185(2) Uani 1 1 d .
C16 C 0.66575(4) 0.38054(11) 0.58320(7) 0.0139(2) Uani 1 1 d .
C17 C 0.64446(5) 0.27239(12) 0.61342(8) 0.0179(2) Uani 1 1 d .
H17 H 0.6066 0.2490 0.5818 0.026(4) Uiso 1 1 calc R
C18 C 0.67801(5) 0.19885(13) 0.68911(8) 0.0212(2) Uani 1 1 d .
H18 H 0.6630 0.1264 0.7096 0.026(4) Uiso 1 1 calc R
C19 C 0.73361(5) 0.23139(13) 0.73499(8) 0.0234(3) Uani 1 1 d .
H19 H 0.7566 0.1821 0.7874 0.030(4) Uiso 1 1 calc R
C20 C 0.75547(5) 0.33577(13) 0.70422(8) 0.0219(2) Uani 1 1 d .
H20 H 0.7936 0.3564 0.7348 0.027(4) Uiso 1 1 calc R
C21 C 0.72173(4) 0.41060(12) 0.62866(7) 0.0171(2) Uani 1 1 d .
H21 H 0.7369 0.4824 0.6081 0.022(4) Uiso 1 1 calc R
C22 C 0.69629(5) 0.5384(2) 0.36368(9) 0.0394(4) Uani 1 1 d .
H22A H 0.6908 0.6402 0.3592 0.047 Uiso 1 1 calc R
H22B H 0.6861 0.5018 0.3037 0.061(6) Uiso 1 1 calc R
C23 C 0.75568(5) 0.50612(16) 0.42333(9) 0.0301(3) Uani 1 1 d .
H23A H 0.7786 0.5444 0.3978 0.045 Uiso 1 1 calc GR
H23B H 0.7607 0.4053 0.4295 0.045 Uiso 1 1 calc GR
H23C H 0.7664 0.5477 0.4816 0.045 Uiso 1 1 calc GR

loop_
_atom_site_aniso_label
_atom_site_aniso_U_11
_atom_site_aniso_U_22
_atom_site_aniso_U_33
_atom_site_aniso_U_23
_atom_site_aniso_U_13
_atom_site_aniso_U_12
O1 0.0218(4) 0.0164(4) 0.0249(4) 0.0013(3) 0.0134(3) 0.0045(3)
O2 0.0284(5) 0.0249(5) 0.0327(5) -0.0057(4) 0.0231(4) -0.0043(4)
O3 0.0318(5) 0.0159(4) 0.0606(7) 0.0079(4) 0.0341(5) 0.0053(4)
O4 0.0178(4) 0.0610(7) 0.0158(4) -0.0059(4) 0.0099(3) -0.0108(4)
N1 0.0149(4) 0.0134(4) 0.0189(4) -0.0008(3) 0.0099(4) 0.0008(3)
N2 0.0151(4) 0.0157(5) 0.0235(5) -0.0005(4) 0.0119(4) 0.0017(4)
N3 0.0196(5) 0.0148(4) 0.0183(4) -0.0004(4) 0.0105(4) -0.0008(4)
C1 0.0136(5) 0.0140(5) 0.0159(5) 0.0002(4) 0.0076(4) 0.0002(4)
C2 0.0113(4) 0.0163(5) 0.0145(5) 0.0003(4) 0.0070(4) -0.0004(4)
C3 0.0144(5) 0.0161(5) 0.0187(5) 0.0034(4) 0.0066(4) 0.0022(4)
C4 0.0132(5) 0.0231(6) 0.0161(5) 0.0028(4) 0.0042(4) 0.0015(4)
C5 0.0127(5) 0.0205(6) 0.0166(5) -0.0030(4) 0.0053(4) -0.0021(4)
C6 0.0132(5) 0.0158(5) 0.0184(5) -0.0004(4) 0.0082(4) 0.0006(4)
C7 0.0098(4) 0.0171(5) 0.0140(5) 0.0018(4) 0.0067(4) 0.0010(4)
C8 0.0111(5) 0.0152(5) 0.0141(5) 0.0022(4) 0.0057(4) 0.0020(4)
C9 0.0139(5) 0.0206(5) 0.0130(5) 0.0010(4) 0.0050(4) 0.0014(4)
C10 0.0154(5) 0.0193(5) 0.0136(5) -0.0014(4) 0.0055(4) -0.0001(4)
C11 0.0156(5) 0.0136(5) 0.0152(5) -0.0022(4) 0.0065(4) -0.0023(4)
C12 0.0172(5) 0.0156(5) 0.0206(5) -0.0045(4) 0.0097(4) -0.0035(4)
C13 0.0272(6) 0.0200(6) 0.0226(6) 0.0044(5) 0.0133(5) -0.0007(5)
C14 0.0125(5) 0.0151(5) 0.0145(5) 0.0023(4) 0.0064(4) 0.0022(4)
C15 0.0128(5) 0.0237(6) 0.0198(5) 0.0100(4) 0.0082(4) 0.0081(4)
C16 0.0148(5) 0.0139(5) 0.0132(5) 0.0004(4) 0.0067(4) 0.0026(4)
C17 0.0172(5) 0.0182(5) 0.0202(5) 0.0014(4) 0.0102(4) 0.0010(4)
C18 0.0270(6) 0.0186(6) 0.0234(6) 0.0066(4) 0.0162(5) 0.0043(4)
C19 0.0258(6) 0.0253(6) 0.0182(5) 0.0075(5) 0.0092(5) 0.0095(5)
C20 0.0168(5) 0.0256(6) 0.0187(5) 0.0013(5) 0.0039(4) 0.0027(4)
C21 0.0164(5) 0.0157(5) 0.0185(5) 0.0008(4) 0.0072(4) 0.0005(4)
C22 0.0208(6) 0.0831(12) 0.0186(6) 0.0031(7) 0.0125(5) -0.0093(7)
C23 0.0200(6) 0.0474(8) 0.0276(6) -0.0062(6) 0.0148(5) -0.0036(6)

loop_
_atom_type_symbol
_atom_type_description
_atom_type_scat_dispersion_real
_atom_type_scat_dispersion_imag
_atom_type_scat_source
C C 0.0033 0.0016 'International Tables Vol C Tables 4.2.6.8 and 6.1.1.4'
H H 0.0000 0.0000 'International Tables Vol C Tables 4.2.6.8 and 6.1.1.4'
N N 0.0061 0.0033 'International Tables Vol C Tables 4.2.6.8 and 6.1.1.4'
O O 0.0106 0.0060 'International Tables Vol C Tables 4.2.6.8 and 6.1.1.4'

loop_
_geom_angle_atom_site_label_1
_geom_angle_atom_site_label_2
_geom_angle_atom_site_label_3
_geom_angle
C15 O4 C22 116.22(11)
N2 N1 C1 116.74(8)
C11 N1 N2 107.61(9)
C11 N1 C1 123.90(9)
N1 N2 H2 118.1(10)
C12 N2 N1 109.13(9)
C12 N2 H2 124.0(10)
C11 N3 C12 111.08(9)
C11 N3 C13 125.89(10)
C12 N3 C13 123.02(10)
N1 C1 H1 107.7
N1 C1 C2 111.64(9)
N1 C1 C10 108.50(9)
C2 C1 H1 107.7
C10 C1 H1 107.7
C10 C1 C2 113.44(9)
C3 C2 C1 118.17(10)
C7 C2 C1 122.15(9)
C7 C2 C3 119.65(10)
C2 C3 H3 119.5
C4 C3 C2 121.00(10)
C4 C3 H3 119.5
C3 C4 H4 120.3
C3 C4 C5 119.39(10)
C5 C4 H4 120.3
C4 C5 H5 119.9
C6 C5 C4 120.22(10)
C6 C5 H5 119.9
C5 C6 H6 119.6
C5 C6 C7 120.88(10)
C7 C6 H6 119.6
C2 C7 C6 118.81(10)
C2 C7 C8 122.25(9)
C6 C7 C8 118.82(10)
C7 C8 H8 105.6
C7 C8 C14 112.58(8)
C9 C8 C7 113.10(9)
C9 C8 H8 105.6
C9 C8 C14 113.58(8)
C14 C8 H8 105.6
C8 C9 H9 117.7
C10 C9 C8 124.66(10)
C10 C9 H9 117.7
C1 C10 H10 118.1
C9 C10 C1 123.72(10)
C9 C10 H10 118.1
O1 C11 N1 127.30(10)
O1 C11 N3 127.10(10)
N1 C11 N3 105.59(9)
O2 C12 N2 128.13(11)
O2 C12 N3 126.49(11)
N2 C12 N3 105.37(9)
N3 C13 H13A 109.5
N3 C13 H13B 109.5
N3 C13 H13C 109.5
H13A C13 H13B 109.5
H13A C13 H13C 109.5
H13B C13 H13C 109.5
C8 C14 H14 107.2
C15 C14 C8 113.46(9)
C15 C14 H14 107.2
C15 C14 C16 109.95(8)
C16 C14 C8 111.40(8)
C16 C14 H14 107.2
O3 C15 O4 123.41(11)
O3 C15 C14 124.86(11)
O4 C15 C14 111.62(10)
C17 C16 C14 117.71(9)
C21 C16 C14 123.32(10)
C21 C16 C17 118.96(10)
C16 C17 H17 119.6
C18 C17 C16 120.71(11)
C18 C17 H17 119.6
C17 C18 H18 120.1
C17 C18 C19 119.88(11)
C19 C18 H18 120.1
C18 C19 H19 120.1
C20 C19 C18 119.89(11)
C20 C19 H19 120.1
C19 C20 H20 119.9
C19 C20 C21 120.30(11)
C21 C20 H20 119.9
C16 C21 H21 119.9
C20 C21 C16 120.21(11)
C20 C21 H21 119.9
O4 C22 H22A 109.6
O4 C22 H22B 109.6
O4 C22 C23 110.28(12)
H22A C22 H22B 108.1
C23 C22 H22A 109.6
C23 C22 H22B 109.6
C22 C23 H23A 109.5
C22 C23 H23B 109.5
C22 C23 H23C 109.5
H23A C23 H23B 109.5
H23A C23 H23C 109.5
H23B C23 H23C 109.5

loop_
_geom_bond_atom_site_label_1
_geom_bond_atom_site_label_2
_geom_bond_distance
O1 C11 1.2197(13)
O2 C12 1.2179(14)
O3 C15 1.2135(16)
O4 C15 1.3298(15)
O4 C22 1.4686(15)
N1 N2 1.4096(12)
N1 C1 1.4791(13)
N1 C11 1.3759(14)
N2 H2 0.888(16)
N2 C12 1.3594(15)
N3 C11 1.3861(14)
N3 C12 1.3874(15)
N3 C13 1.4515(15)
C1 H1 1.0000
C1 C2 1.5157(15)
C1 C10 1.5032(15)
C2 C3 1.4026(14)
C2 C7 1.3960(15)
C3 H3 0.9500
C3 C4 1.3825(16)
C4 H4 0.9500
C4 C5 1.3891(16)
C5 H5 0.9500
C5 C6 1.3870(15)
C6 H6 0.9500
C6 C7 1.4018(15)
C7 C8 1.5204(14)
C8 H8 1.0000
C8 C9 1.4996(15)
C8 C14 1.5657(14)
C9 H9 0.9500
C9 C10 1.3255(16)
C10 H10 0.9500
C13 H13A 0.9800
C13 H13B 0.9800
C13 H13C 0.9800
C14 H14 1.0000
C14 C15 1.5125(15)
C14 C16 1.5273(14)
C16 C17 1.3976(15)
C16 C21 1.3935(15)
C17 H17 0.9500
C17 C18 1.3868(16)
C18 H18 0.9500
C18 C19 1.3903(18)
C19 H19 0.9500
C19 C20 1.3854(18)
C20 H20 0.9500
C20 C21 1.3930(16)
C21 H21 0.9500
C22 H22A 0.9900
C22 H22B 0.9900
C22 C23 1.5027(19)
C23 H23A 0.9800
C23 H23B 0.9800
C23 H23C 0.9800

loop_
_geom_hbond_atom_site_label_D
_geom_hbond_atom_site_label_H
_geom_hbond_atom_site_label_A
_geom_hbond_distance_DH
_geom_hbond_distance_HA
_geom_hbond_distance_DA
_geom_hbond_angle_DHA
N2 H2 O3 0.888(16) 1.931(16) 2.7721(13) 157.5(14)

loop_
_geom_torsion_atom_site_label_1
_geom_torsion_atom_site_label_2
_geom_torsion_atom_site_label_3
_geom_torsion_atom_site_label_4
_geom_torsion
N1 N2 C12 O2 171.37(11)
N1 N2 C12 N3 -9.28(12)
N1 C1 C2 C3 -65.69(12)
N1 C1 C2 C7 115.95(11)
N1 C1 C10 C9 -115.95(12)
N2 N1 C1 C2 -51.61(12)
N2 N1 C1 C10 74.12(11)
N2 N1 C11 O1 172.01(11)
N2 N1 C11 N3 -8.76(11)
C1 N1 N2 C12 156.20(9)
C1 N1 C11 O1 30.56(17)
C1 N1 C11 N3 -150.22(9)
C1 C2 C3 C4 -177.96(10)
C1 C2 C7 C6 176.18(9)
C1 C2 C7 C8 0.34(15)
C2 C1 C10 C9 8.72(15)
C2 C3 C4 C5 1.24(17)
C2 C7 C8 C9 5.11(14)
C2 C7 C8 C14 -125.32(10)
C3 C2 C7 C6 -2.15(15)
C3 C2 C7 C8 -177.99(9)
C3 C4 C5 C6 -1.17(17)
C4 C5 C6 C7 -0.57(17)
C5 C6 C7 C2 2.23(15)
C5 C6 C7 C8 178.22(9)
C6 C7 C8 C9 -170.73(9)
C6 C7 C8 C14 58.84(12)
C7 C2 C3 C4 0.44(16)
C7 C8 C9 C10 -3.65(15)
C7 C8 C14 C15 68.25(11)
C7 C8 C14 C16 -167.03(9)
C8 C9 C10 C1 -3.49(18)
C8 C14 C15 O3 44.38(15)
C8 C14 C15 O4 -139.15(10)
C8 C14 C16 C17 69.50(12)
C8 C14 C16 C21 -109.69(11)
C9 C8 C14 C15 -61.93(12)
C9 C8 C14 C16 62.79(12)
C10 C1 C2 C3 171.34(9)
C10 C1 C2 C7 -7.01(14)
C11 N1 N2 C12 11.59(12)
C11 N1 C1 C2 86.70(12)
C11 N1 C1 C10 -147.56(10)
C11 N3 C12 O2 -176.82(11)
C11 N3 C12 N2 3.82(12)
C12 N3 C11 O1 -177.57(11)
C12 N3 C11 N1 3.21(12)
C13 N3 C11 O1 3.36(18)
C13 N3 C11 N1 -175.87(10)
C13 N3 C12 O2 2.29(18)
C13 N3 C12 N2 -177.08(10)
C14 C8 C9 C10 126.27(11)
C14 C16 C17 C18 -177.13(10)
C14 C16 C21 C20 177.69(10)
C15 O4 C22 C23 79.94(17)
C15 C14 C16 C17 -163.83(10)
C15 C14 C16 C21 16.97(14)
C16 C14 C15 O3 -81.12(13)
C16 C14 C15 O4 95.36(11)
C16 C17 C18 C19 -0.88(18)
C17 C16 C21 C20 -1.50(16)
C17 C18 C19 C20 -0.97(18)
C18 C19 C20 C21 1.57(18)
C19 C20 C21 C16 -0.32(18)
C21 C16 C17 C18 2.10(16)
C22 O4 C15 O3 3.58(17)
C22 O4 C15 C14 -172.95(10)
